data_8104879
loop_
_publ_author_name
'Zhang, Xiao-Fan'
'Wang, Hui-yun'
'Zhao, Sheng-Nan'
'Zhang, Sheng-Nan'
'Zhao, Feng-Lan'
'Meng, Qing-Guo'

_publ_section_title
;
 Crystal structure of
 (E)-2-(4-fluoro-3-(trifluoromethyl)benzylidene)-7-methoxy-3,4-dihydronaphthalen-1(2H)-one,
 C19H14F4O2
;
_journal_issue 1
_journal_name_full 'Zeitschrift f\"ur Kristallographie - New Crystal Structures'
_journal_page_first 47
_journal_page_last 49
_journal_paper_doi 10.1515/ncrs-2020-0448
_journal_volume 236
_journal_year 2021
_chemical_formula_moiety 'C19 H14 F4 O2'
_chemical_formula_sum 'C19 H14 F4 O2'
_chemical_formula_weight 350.30
_space_group_crystal_system triclinic
_space_group_IT_number 2
_space_group_name_Hall '-P 1'
_space_group_name_H-M_alt 'P -1'
_atom_sites_solution_hydrogens geom
_cell_angle_alpha 73.186(7)
_cell_angle_beta 76.184(7)
_cell_angle_gamma 69.512(7)
_cell_formula_units_Z 2
_cell_length_a 8.1539(7)
_cell_length_b 8.8584(6)
_cell_length_c 11.8025(9)
_cell_measurement_reflns_used 2344
_cell_measurement_temperature 99.99(10)
_cell_measurement_theta_max 29.1420
_cell_measurement_theta_min 2.6790
_cell_volume 755.39(11)
_computing_cell_refinement 'CrysAlisPro 1.171.38.43f (Rigaku OD, 2017)'
_computing_data_collection 'CrysAlisPro 1.171.38.43f (Rigaku OD, 2017)'
_computing_data_reduction 'CrysAlisPro 1.171.38.43f (Rigaku OD, 2017)'
_computing_molecular_graphics 'Bruker SHELXTL'
_computing_publication_material 'Bruker SHELXTL'
_computing_structure_refinement 'SHELXL-2017/1 (Sheldrick, 2017)'
_computing_structure_solution 'SHELXL-2017/1 (Sheldrick, 2017)'
_diffrn_ambient_temperature 99.99(10)
_diffrn_detector_area_resol_mean 5.2684
_diffrn_measured_fraction_theta_full 0.997
_diffrn_measured_fraction_theta_max 0.997
_diffrn_measurement_device_type 'SuperNova, Dual, Cu at zero, AtlasS2'
_diffrn_measurement_method 'four-circle diffractometer'
_diffrn_radiation_type MoK\a
_diffrn_radiation_wavelength 0.71073
_diffrn_reflns_av_R_equivalents 0.0442
_diffrn_reflns_av_unetI/netI 0.0733
_diffrn_reflns_Laue_measured_fraction_full 0.997
_diffrn_reflns_Laue_measured_fraction_max 0.997
_diffrn_reflns_limit_h_max 9
_diffrn_reflns_limit_h_min -9
_diffrn_reflns_limit_k_max 10
_diffrn_reflns_limit_k_min -9
_diffrn_reflns_limit_l_max 13
_diffrn_reflns_limit_l_min -14
_diffrn_reflns_number 4729
_diffrn_reflns_point_group_measured_fraction_full 0.997
_diffrn_reflns_point_group_measured_fraction_max 0.997
_diffrn_reflns_theta_full 25.242
_diffrn_reflns_theta_max 25.490
_diffrn_reflns_theta_min 2.520
_diffrn_source 'micro-focus sealed X-ray tube'
_exptl_absorpt_coefficient_mu 0.132
_exptl_absorpt_correction_T_max 1.00000
_exptl_absorpt_correction_T_min 0.54773
_exptl_absorpt_correction_type multi-scan
_exptl_absorpt_process_details
;
CrysAlisPro 1.171.38.43f (Rigaku Oxford Diffraction, 2015)
Empirical absorption correction using spherical harmonics,
 implemented in SCALE3 ABSPACK scaling algorithm.
;
_exptl_crystal_colour colourless
_exptl_crystal_density_diffrn 1.540
_exptl_crystal_description block
_exptl_crystal_F_000 360
_exptl_crystal_size_max 0.130
_exptl_crystal_size_mid 0.120
_exptl_crystal_size_min 0.110
_refine_diff_density_max 0.274
_refine_diff_density_min -0.371
_refine_diff_density_rms 0.059
_refine_ls_extinction_coef .
_refine_ls_extinction_method none
_refine_ls_goodness_of_fit_ref 1.011
_refine_ls_hydrogen_treatment constr
_refine_ls_matrix_type full
_refine_ls_number_parameters 227
_refine_ls_number_reflns 2802
_refine_ls_number_restraints 0
_refine_ls_restrained_S_all 1.011
_refine_ls_R_factor_all 0.0572
_refine_ls_R_factor_gt 0.0436
_refine_ls_shift/su_max 0.000
_refine_ls_shift/su_mean 0.000
_refine_ls_structure_factor_coef Fsqd
_refine_ls_weighting_details 'w=1/[\s^2^(Fo^2^)+(0.0322P)^2^] where P=(Fo^2^+2Fc^2^)/3'
_refine_ls_weighting_scheme calc
_refine_ls_wR_factor_gt 0.0867
_refine_ls_wR_factor_ref 0.0965
_reflns_Friedel_coverage 0.000
_reflns_Friedel_fraction_full .
_reflns_Friedel_fraction_max .
_reflns_number_gt 2165
_reflns_number_total 2802
_reflns_threshold_expression 'I > 2\s(I)'
_cod_data_source_file suppl_j_ncrs-2020-0448_suppl.cif
_cod_data_source_block F1-2
_cod_database_code 8104879
_shelx_space_group_comment
;
The symmetry employed for this shelxl refinement is uniquely defined
by the following loop, which should always be used as a source of
symmetry information in preference to the above space-group names.
They are only intended as comments.
;
_shelx_estimated_absorpt_t_min 0.983
_shelx_estimated_absorpt_t_max 0.986

loop_
_space_group_symop_operation_xyz
'x, y, z'
'-x, -y, -z'

loop_
_atom_site_label
_atom_site_type_symbol
_atom_site_fract_x
_atom_site_fract_y
_atom_site_fract_z
_atom_site_U_iso_or_equiv
_atom_site_adp_type
_atom_site_occupancy
_atom_site_site_symmetry_order
_atom_site_calc_flag
_atom_site_refinement_flags_posn
_atom_site_refinement_flags_adp
_atom_site_refinement_flags_occupancy
_atom_site_disorder_assembly
_atom_site_disorder_group
C1 C 0.2988(2) 0.3305(2) 0.48684(17) 0.0133(4) Uani 1 1 d . . . . .
C2 C 0.1929(2) 0.3765(2) 0.60124(16) 0.0131(4) Uani 1 1 d . . . . .
C3 C 0.0556(2) 0.2900(2) 0.66472(17) 0.0154(4) Uani 1 1 d . . . . .
H3A H -0.046055 0.336418 0.622769 0.018 Uiso 1 1 calc R U . . .
H3B H 0.016091 0.308112 0.745352 0.018 Uiso 1 1 calc R U . . .
C4 C 0.1307(2) 0.1037(2) 0.67046(17) 0.0162(4) Uani 1 1 d . . . . .
H4A H 0.218474 0.054304 0.724099 0.019 Uiso 1 1 calc R U . . .
H4B H 0.036067 0.053469 0.702984 0.019 Uiso 1 1 calc R U . . .
C5 C 0.2153(2) -0.0733(2) 0.51930(18) 0.0173(4) Uani 1 1 d . . . . .
H5 H 0.158663 -0.145004 0.574691 0.021 Uiso 1 1 calc R U . . .
C6 C 0.2978(2) -0.1103(2) 0.40935(18) 0.0187(5) Uani 1 1 d . . . . .
H6 H 0.296071 -0.205323 0.391527 0.022 Uiso 1 1 calc R U . . .
C7 C 0.3833(2) -0.0044(2) 0.32589(17) 0.0164(4) Uani 1 1 d . . . . .
C8 C 0.3838(2) 0.1365(2) 0.35360(17) 0.0144(4) Uani 1 1 d . . . . .
H8 H 0.441305 0.207256 0.297862 0.017 Uiso 1 1 calc R U . . .
C9 C 0.2997(2) 0.1742(2) 0.46359(16) 0.0126(4) Uani 1 1 d . . . . .
C10 C 0.2144(2) 0.0675(2) 0.54957(17) 0.0144(4) Uani 1 1 d . . . . .
C11 C 0.2330(2) 0.4869(2) 0.63856(16) 0.0148(4) Uani 1 1 d . . . . .
H11 H 0.328592 0.521549 0.592644 0.018 Uiso 1 1 calc R U . . .
C12 C 0.1455(2) 0.5600(2) 0.74244(16) 0.0140(4) Uani 1 1 d . . . . .
C13 C 0.2469(2) 0.6008(2) 0.80319(17) 0.0146(4) Uani 1 1 d . . . . .
H13 H 0.368496 0.577884 0.778324 0.017 Uiso 1 1 calc R U . . .
C14 C 0.1689(2) 0.6745(2) 0.89955(16) 0.0125(4) Uani 1 1 d . . . . .
C15 C -0.0127(2) 0.7119(2) 0.93335(17) 0.0152(4) Uani 1 1 d . . . . .
C16 C -0.1169(2) 0.6785(2) 0.87378(17) 0.0160(4) Uani 1 1 d . . . . .
H16 H -0.239140 0.706603 0.896725 0.019 Uiso 1 1 calc R U . . .
C17 C -0.0369(2) 0.6024(2) 0.77918(17) 0.0150(4) Uani 1 1 d . . . . .
H17 H -0.106861 0.578852 0.738910 0.018 Uiso 1 1 calc R U . . .
C18 C 0.2747(2) 0.7185(2) 0.96570(17) 0.0165(4) Uani 1 1 d . . . . .
C19 C 0.4475(3) -0.1562(3) 0.17480(19) 0.0276(5) Uani 1 1 d . . . . .
H19A H 0.496952 -0.260926 0.226263 0.041 Uiso 1 1 calc R U . . .
H19B H 0.507533 -0.155696 0.094191 0.041 Uiso 1 1 calc R U . . .
H19C H 0.323735 -0.138634 0.177394 0.041 Uiso 1 1 calc R U . . .
F1 F -0.09011(13) 0.78448(14) 1.02701(10) 0.0217(3) Uani 1 1 d . . . . .
F2 F 0.26292(14) 0.64104(13) 1.08269(9) 0.0209(3) Uani 1 1 d . . . . .
F3 F 0.22247(14) 0.88031(13) 0.96210(10) 0.0243(3) Uani 1 1 d . . . . .
F4 F 0.44808(13) 0.67637(14) 0.92155(10) 0.0219(3) Uani 1 1 d . . . . .
O1 O 0.37797(17) 0.42131(16) 0.41329(12) 0.0189(3) Uani 1 1 d . . . . .
O2 O 0.46868(17) -0.02713(17) 0.21432(12) 0.0220(3) Uani 1 1 d . . . . .

loop_
_atom_site_aniso_label
_atom_site_aniso_U_11
_atom_site_aniso_U_22
_atom_site_aniso_U_33
_atom_site_aniso_U_23
_atom_site_aniso_U_13
_atom_site_aniso_U_12
C1 0.0106(9) 0.0145(10) 0.0145(10) -0.0010(8) -0.0054(8) -0.0033(8)
C2 0.0126(9) 0.0143(10) 0.0115(10) -0.0004(8) -0.0045(8) -0.0032(8)
C3 0.0161(10) 0.0191(11) 0.0124(10) -0.0025(8) -0.0016(8) -0.0082(8)
C4 0.0151(10) 0.0184(11) 0.0163(10) 0.0005(8) -0.0035(8) -0.0091(8)
C5 0.0178(10) 0.0135(11) 0.0216(11) 0.0017(9) -0.0088(9) -0.0067(8)
C6 0.0195(10) 0.0155(11) 0.0246(12) -0.0059(9) -0.0099(9) -0.0041(8)
C7 0.0133(10) 0.0191(11) 0.0171(11) -0.0061(9) -0.0061(8) -0.0013(8)
C8 0.0128(9) 0.0141(11) 0.0170(11) -0.0012(8) -0.0054(8) -0.0048(8)
C9 0.0114(9) 0.0118(10) 0.0153(10) -0.0010(8) -0.0070(8) -0.0028(7)
C10 0.0115(9) 0.0160(11) 0.0162(10) 0.0006(8) -0.0082(8) -0.0041(8)
C11 0.0156(10) 0.0157(11) 0.0129(10) 0.0002(8) -0.0037(8) -0.0062(8)
C12 0.0183(10) 0.0103(10) 0.0125(10) 0.0011(8) -0.0048(8) -0.0045(8)
C13 0.0142(10) 0.0118(10) 0.0162(10) -0.0002(8) -0.0018(8) -0.0049(8)
C14 0.0159(10) 0.0091(10) 0.0125(10) 0.0005(8) -0.0046(8) -0.0045(7)
C15 0.0205(10) 0.0117(10) 0.0118(10) -0.0034(8) -0.0014(8) -0.0031(8)
C16 0.0130(10) 0.0136(11) 0.0180(11) -0.0008(8) -0.0035(8) -0.0012(8)
C17 0.0172(10) 0.0138(10) 0.0154(10) -0.0011(8) -0.0071(8) -0.0052(8)
C18 0.0187(11) 0.0168(11) 0.0132(10) -0.0020(8) -0.0013(8) -0.0063(8)
C19 0.0338(12) 0.0273(13) 0.0285(13) -0.0168(11) -0.0083(10) -0.0063(10)
F1 0.0210(6) 0.0255(7) 0.0187(6) -0.0117(5) 0.0006(5) -0.0044(5)
F2 0.0265(6) 0.0256(7) 0.0130(6) -0.0007(5) -0.0049(5) -0.0126(5)
F3 0.0352(7) 0.0144(7) 0.0287(7) -0.0061(5) -0.0102(6) -0.0097(5)
F4 0.0174(6) 0.0314(7) 0.0215(7) -0.0080(5) -0.0006(5) -0.0129(5)
O1 0.0239(7) 0.0191(8) 0.0161(8) -0.0034(6) 0.0014(6) -0.0128(6)
O2 0.0257(8) 0.0249(9) 0.0215(8) -0.0146(7) -0.0007(6) -0.0092(6)

loop_
_atom_type_symbol
_atom_type_description
_atom_type_scat_dispersion_real
_atom_type_scat_dispersion_imag
_atom_type_scat_source
C C 0.0033 0.0016 'International Tables Vol C Tables 4.2.6.8 and 6.1.1.4'
H H 0.0000 0.0000 'International Tables Vol C Tables 4.2.6.8 and 6.1.1.4'
O O 0.0106 0.0060 'International Tables Vol C Tables 4.2.6.8 and 6.1.1.4'
F F 0.0171 0.0103 'International Tables Vol C Tables 4.2.6.8 and 6.1.1.4'

loop_
_geom_angle_atom_site_label_1
_geom_angle_atom_site_label_2
_geom_angle_atom_site_label_3
_geom_angle
_geom_angle_site_symmetry_1
_geom_angle_site_symmetry_3
O1 C1 C9 121.07(17) . .
O1 C1 C2 121.21(16) . .
C9 C1 C2 117.69(17) . .
C11 C2 C1 116.89(17) . .
C11 C2 C3 126.46(17) . .
C1 C2 C3 116.62(15) . .
C2 C3 C4 111.07(15) . .
C2 C3 H3A 109.4 . .
C4 C3 H3A 109.4 . .
C2 C3 H3B 109.4 . .
C4 C3 H3B 109.4 . .
H3A C3 H3B 108.0 . .
C10 C4 C3 112.06(16) . .
C10 C4 H4A 109.2 . .
C3 C4 H4A 109.2 . .
C10 C4 H4B 109.2 . .
C3 C4 H4B 109.2 . .
H4A C4 H4B 107.9 . .
C6 C5 C10 122.15(19) . .
C6 C5 H5 118.9 . .
C10 C5 H5 118.9 . .
C5 C6 C7 119.48(17) . .
C5 C6 H6 120.3 . .
C7 C6 H6 120.3 . .
O2 C7 C8 115.57(18) . .
O2 C7 C6 124.93(16) . .
C8 C7 C6 119.50(18) . .
C7 C8 C9 120.95(19) . .
C7 C8 H8 119.5 . .
C9 C8 H8 119.5 . .
C8 C9 C10 120.31(17) . .
C8 C9 C1 118.64(18) . .
C10 C9 C1 121.03(17) . .
C5 C10 C9 117.59(18) . .
C5 C10 C4 121.89(18) . .
C9 C10 C4 120.49(16) . .
C2 C11 C12 128.34(18) . .
C2 C11 H11 115.8 . .
C12 C11 H11 115.8 . .
C17 C12 C13 117.73(17) . .
C17 C12 C11 122.97(15) . .
C13 C12 C11 119.13(16) . .
C14 C13 C12 121.07(17) . .
C14 C13 H13 119.5 . .
C12 C13 H13 119.5 . .
C15 C14 C13 118.74(15) . .
C15 C14 C18 119.33(16) . .
C13 C14 C18 121.90(16) . .
F1 C15 C16 119.04(16) . .
F1 C15 C14 119.14(15) . .
C16 C15 C14 121.81(17) . .
C15 C16 C17 118.78(17) . .
C15 C16 H16 120.6 . .
C17 C16 H16 120.6 . .
C16 C17 C12 121.81(16) . .
C16 C17 H17 119.1 . .
C12 C17 H17 119.1 . .
F3 C18 F4 106.99(15) . .
F3 C18 F2 106.31(14) . .
F4 C18 F2 105.82(14) . .
F3 C18 C14 112.45(14) . .
F4 C18 C14 112.26(15) . .
F2 C18 C14 112.53(16) . .
O2 C19 H19A 109.5 . .
O2 C19 H19B 109.5 . .
H19A C19 H19B 109.5 . .
O2 C19 H19C 109.5 . .
H19A C19 H19C 109.5 . .
H19B C19 H19C 109.5 . .
C7 O2 C19 117.28(16) . .

loop_
_geom_bond_atom_site_label_1
_geom_bond_atom_site_label_2
_geom_bond_distance
_geom_bond_site_symmetry_2
C1 O1 1.228(2) .
C1 C9 1.485(3) .
C1 C2 1.500(3) .
C2 C11 1.342(2) .
C2 C3 1.507(3) .
C3 C4 1.533(3) .
C3 H3A 0.9700 .
C3 H3B 0.9700 .
C4 C10 1.500(3) .
C4 H4A 0.9700 .
C4 H4B 0.9700 .
C5 C6 1.385(3) .
C5 C10 1.391(2) .
C5 H5 0.9300 .
C6 C7 1.390(3) .
C6 H6 0.9300 .
C7 O2 1.370(2) .
C7 C8 1.381(2) .
C8 C9 1.390(3) .
C8 H8 0.9300 .
C9 C10 1.405(3) .
C11 C12 1.466(3) .
C11 H11 0.9300 .
C12 C17 1.391(3) .
C12 C13 1.404(2) .
C13 C14 1.385(2) .
C13 H13 0.9300 .
C14 C15 1.383(3) .
C14 C18 1.497(2) .
C15 F1 1.352(2) .
C15 C16 1.373(2) .
C16 C17 1.380(2) .
C16 H16 0.9300 .
C17 H17 0.9300 .
C18 F3 1.335(2) .
C18 F4 1.342(2) .
C18 F2 1.350(2) .
C19 O2 1.428(2) .
C19 H19A 0.9600 .
C19 H19B 0.9600 .
C19 H19C 0.9600 .

loop_
_geom_hbond_atom_site_label_D
_geom_hbond_atom_site_label_H
_geom_hbond_atom_site_label_A
_geom_hbond_distance_DH
_geom_hbond_distance_HA
_geom_hbond_distance_DA
_geom_hbond_angle_DHA
_geom_hbond_site_symmetry_A
_geom_hbond_publ_flag
C16 H16 F4 0.93 2.60 3.462(2) 155.2 1_455 yes
C8 H8 F4 0.93 2.56 3.394(2) 148.9 2_666 yes

loop_
_geom_torsion_atom_site_label_1
_geom_torsion_atom_site_label_2
_geom_torsion_atom_site_label_3
_geom_torsion_atom_site_label_4
_geom_torsion
_geom_torsion_site_symmetry_1
_geom_torsion_site_symmetry_2
_geom_torsion_site_symmetry_3
_geom_torsion_site_symmetry_4
O1 C1 C2 C11 -21.3(2) . . . .
C9 C1 C2 C11 160.75(16) . . . .
O1 C1 C2 C3 160.46(16) . . . .
C9 C1 C2 C3 -17.5(2) . . . .
C11 C2 C3 C4 -132.63(18) . . . .
C1 C2 C3 C4 45.4(2) . . . .
C2 C3 C4 C10 -52.11(18) . . . .
C10 C5 C6 C7 0.1(3) . . . .
C5 C6 C7 O2 -179.72(15) . . . .
C5 C6 C7 C8 -0.3(3) . . . .
O2 C7 C8 C9 179.25(14) . . . .
C6 C7 C8 C9 -0.2(2) . . . .
C7 C8 C9 C10 0.9(2) . . . .
C7 C8 C9 C1 -177.76(15) . . . .
O1 C1 C9 C8 -3.6(2) . . . .
C2 C1 C9 C8 174.35(14) . . . .
O1 C1 C9 C10 177.71(15) . . . .
C2 C1 C9 C10 -4.3(2) . . . .
C6 C5 C10 C9 0.6(2) . . . .
C6 C5 C10 C4 -177.67(15) . . . .
C8 C9 C10 C5 -1.1(2) . . . .
C1 C9 C10 C5 177.57(15) . . . .
C8 C9 C10 C4 177.18(14) . . . .
C1 C9 C10 C4 -4.2(2) . . . .
C3 C4 C10 C5 -148.99(16) . . . .
C3 C4 C10 C9 32.8(2) . . . .
C1 C2 C11 C12 176.35(16) . . . .
C3 C2 C11 C12 -5.6(3) . . . .
C2 C11 C12 C17 -37.4(3) . . . .
C2 C11 C12 C13 147.39(19) . . . .
C17 C12 C13 C14 2.6(3) . . . .
C11 C12 C13 C14 178.09(17) . . . .
C12 C13 C14 C15 -1.7(3) . . . .
C12 C13 C14 C18 179.85(17) . . . .
C13 C14 C15 F1 -179.73(17) . . . .
C18 C14 C15 F1 -1.3(3) . . . .
C13 C14 C15 C16 -0.3(3) . . . .
C18 C14 C15 C16 178.17(17) . . . .
F1 C15 C16 C17 -179.18(17) . . . .
C14 C15 C16 C17 1.4(3) . . . .
C15 C16 C17 C12 -0.4(3) . . . .
C13 C12 C17 C16 -1.5(3) . . . .
C11 C12 C17 C16 -176.80(18) . . . .
C15 C14 C18 F3 -58.5(2) . . . .
C13 C14 C18 F3 119.90(19) . . . .
C15 C14 C18 F4 -179.23(16) . . . .
C13 C14 C18 F4 -0.8(3) . . . .
C15 C14 C18 F2 61.5(2) . . . .
C13 C14 C18 F2 -120.08(19) . . . .
C8 C7 O2 C19 -170.31(15) . . . .
C6 C7 O2 C19 9.1(2) . . . .
